data_4335062
loop_
_publ_author_name
'Peter Comba'
'Michael Morgen'
'Hubert Wadepohl'

_publ_section_title
;
 Tuning of the Properties of Transition-Metal Bispidine Complexes by
 Variation of the Basicity of the Aromatic Donor Groups
;
_journal_name_full 'Inorganic Chemistry'
_journal_page_first 6481
_journal_page_last 6501
_journal_paper_doi 10.1021/ic4004214
_journal_volume 52
_journal_year 2013
_chemical_formula_sum 'C27 H35 Cl2 Cu N5 O15'
_chemical_formula_weight 804.04
_space_group_crystal_system triclinic
_space_group_IT_number 2
_space_group_name_Hall '-P 1'
_space_group_name_H-M_alt 'P -1'
_symmetry_cell_setting triclinic
_symmetry_Int_Tables_number 2
_symmetry_space_group_name_Hall '-P 1'
_symmetry_space_group_name_H-M 'P -1'
_atom_sites_solution_hydrogens geom
_atom_sites_solution_primary iterative
_atom_sites_solution_secondary difmap
_audit_block_code co_mimo64
_audit_creation_method SHELXL-2012
_audit_update_record 'Tue Nov  6 10:34:04 CET 2012'
_cell_angle_alpha 62.649(7)
_cell_angle_beta 71.827(15)
_cell_angle_gamma 75.236(13)
_cell_formula_units_Z 2
_cell_length_a 11.954(6)
_cell_length_b 12.509(6)
_cell_length_c 13.183(6)
_cell_measurement_reflns_used 7943
_cell_measurement_temperature 100(2)
_cell_measurement_theta_max 32.30
_cell_measurement_theta_min 3.06
_cell_volume 1649.0(14)
_computing_cell_refinement
;
SAINT 8.x (Bruker AXS, 1997-2011). Includes estimated systematic errors
 of the unit cell constants from Monte Carlo simulations.
;
_computing_data_collection 'SMART-5.631 (Bruker AXS, 2003)'
_computing_data_reduction 'SAINT 8.x (Bruker AXS, 1997-2011)'
_computing_publication_material 'encif (Wadepohl, 2012); encifer 1.4 (CCDC, 2011)'
_computing_structure_refinement 'SHELXL-2012 (Sheldrick, 2012)'
_computing_structure_solution 'SUPERFLIP (Palatinus, 2007-2009)'
_diffrn_ambient_environment 'perfluoro polyether oil'
_diffrn_ambient_temperature 100(2)
_diffrn_detector 'CCD plate'
_diffrn_detector_area_resol_mean 8.19
_diffrn_detector_type CCD-PXL-KAF2
_diffrn_measured_fraction_theta_full 0.992
_diffrn_measured_fraction_theta_max 0.913
_diffrn_measurement_device 'three-circle diffractometer'
_diffrn_measurement_device_type 'Bruker AXS Smart 1000'
_diffrn_measurement_method '\f- and \w-scans'
_diffrn_measurement_specimen_support 'polyimid foil'
_diffrn_radiation_monochromator graphite
_diffrn_radiation_probe x-ray
_diffrn_radiation_type MoK\a
_diffrn_radiation_wavelength 0.71073
_diffrn_reflns_av_R_equivalents 0.0319
_diffrn_reflns_av_unetI/netI 0.0323
_diffrn_reflns_Laue_measured_fraction_full 0.992
_diffrn_reflns_Laue_measured_fraction_max 0.913
_diffrn_reflns_limit_h_max 17
_diffrn_reflns_limit_h_min -17
_diffrn_reflns_limit_k_max 18
_diffrn_reflns_limit_k_min -18
_diffrn_reflns_limit_l_max 19
_diffrn_reflns_limit_l_min -19
_diffrn_reflns_number 38404
_diffrn_reflns_point_group_measured_fraction_full 0.992
_diffrn_reflns_point_group_measured_fraction_max 0.913
_diffrn_reflns_theta_full 25.242
_diffrn_reflns_theta_max 32.512
_diffrn_reflns_theta_min 1.786
_diffrn_source 'sealed X-Ray tube (Mo)'
_diffrn_source_type 'fine focus tube'
_exptl_absorpt_coefficient_mu 0.904
_exptl_absorpt_correction_T_max 0.7464
_exptl_absorpt_correction_T_min 0.6932
_exptl_absorpt_correction_type multi-scan
_exptl_absorpt_process_details
;
multi-scan from symmetry-related measurements (Blessing 1995)
SADABS (Sheldrick & Bruker AXS, 2004-2008)
;
_exptl_crystal_colour blue
_exptl_crystal_density_diffrn 1.619
_exptl_crystal_description block
_exptl_crystal_F_000 830
_exptl_crystal_size_max 0.320
_exptl_crystal_size_mid 0.160
_exptl_crystal_size_min 0.140
_refine_diff_density_max 0.738
_refine_diff_density_min -0.673
_refine_diff_density_rms 0.118
_refine_ls_extinction_method none
_refine_ls_goodness_of_fit_ref 1.109
_refine_ls_hydrogen_treatment constr
_refine_ls_matrix_type full
_refine_ls_number_parameters 487
_refine_ls_number_reflns 10889
_refine_ls_number_restraints 105
_refine_ls_restrained_S_all 1.150
_refine_ls_R_factor_all 0.0500
_refine_ls_R_factor_gt 0.0354
_refine_ls_shift/su_max 0.001
_refine_ls_shift/su_mean 0.000
_refine_ls_structure_factor_coef Fsqd
_refine_ls_weighting_details
;
 w=1/[\s^2^(Fo^2^)+(0.0563P)^2^+1.0460P]
 where P=(Fo^2^+2Fc^2^)/3
;
_refine_ls_weighting_scheme calc
_refine_ls_wR_factor_gt 0.0943
_refine_ls_wR_factor_ref 0.1126
_reflns_Friedel_coverage 0.000
_reflns_number_gt 8926
_reflns_number_total 10889
_reflns_threshold_expression 'I > 2\s(I)'
_cod_data_source_file ic4004214_si_003_7.cif
_cod_data_source_block co_mimo64
_cod_original_cell_volume 1648.9(14)
_cod_database_code 4335062
_audit_block_refno 1582
_audit_block_usercomment Mimo_481
_shelx_space_group_comment
;
The symmetry employed for this shelxl refinement is uniquely defined
by the following loop, which should always be used as a source of
symmetry information in preference to the above space-group names.
They are only intended as comments.
;
_shelx_estimated_absorpt_t_min 0.761
_shelx_estimated_absorpt_t_max 0.884
_shelxl_version_number 2012-6

loop_
_symmetry_equiv_pos_as_xyz
'x, y, z'
'-x, -y, -z'

loop_
_atom_site_label
_atom_site_type_symbol
_atom_site_fract_x
_atom_site_fract_y
_atom_site_fract_z
_atom_site_U_iso_or_equiv
_atom_site_adp_type
_atom_site_occupancy
_atom_site_site_symmetry_order
_atom_site_calc_flag
_atom_site_refinement_flags_posn
_atom_site_refinement_flags_adp
_atom_site_refinement_flags_occupancy
_atom_site_disorder_assembly
_atom_site_disorder_group
Cu Cu 0.12062(2) 0.54458(2) 0.60975(2) 0.01065(6) Uani 1 1 d . . . . .
O1 O 0.50822(12) 0.24929(13) 0.67630(13) 0.0253(3) Uani 1 1 d . . . . .
O2 O 0.39829(11) 0.09583(11) 0.78436(12) 0.0199(3) Uani 1 1 d . . . . .
O3 O 0.01978(13) 0.31643(13) 1.08519(12) 0.0235(3) Uani 1 1 d . . . . .
O4 O 0.00762(13) 0.16690(12) 1.04089(11) 0.0211(3) Uani 1 1 d . . . . .
O5 O 0.28831(11) 0.20718(11) 0.95896(11) 0.0165(2) Uani 1 1 d . . . . .
H5 H 0.3046 0.1316 0.9940 0.025 Uiso 1 1 calc R U . . .
O6 O 0.48664(11) 0.34251(12) 0.27909(11) 0.0178(2) Uani 1 1 d . . . . .
O7 O -0.34660(11) 0.52064(12) 0.97117(11) 0.0187(2) Uani 1 1 d . . . . .
N1 N 0.24991(12) 0.49255(12) 0.49648(12) 0.0125(2) Uani 1 1 d . . . . .
N2 N -0.03885(12) 0.55444(12) 0.71418(12) 0.0122(2) Uani 1 1 d . . . . .
N3 N 0.10195(11) 0.36703(12) 0.68535(11) 0.0097(2) Uani 1 1 d . . . . .
N4 N 0.12414(13) 0.71936(13) 0.51202(13) 0.0157(3) Uani 1 1 d . . . . .
N7 N 0.22045(12) 0.49904(12) 0.74545(12) 0.0125(2) Uani 1 1 d . . . . .
C1 C 0.29710(14) 0.29295(14) 0.75006(13) 0.0112(3) Uani 1 1 d . . . . .
C2 C 0.22501(13) 0.30164(14) 0.66634(13) 0.0109(3) Uani 1 1 d . . . . .
H2 H 0.2198 0.2177 0.6790 0.013 Uiso 1 1 calc R U . . .
C4 C 0.03443(14) 0.34031(14) 0.80882(13) 0.0109(3) Uani 1 1 d . . . . .
H4 H -0.0022 0.2644 0.8408 0.013 Uiso 1 1 calc R U . . .
C5 C 0.11250(14) 0.32468(14) 0.89008(13) 0.0119(3) Uani 1 1 d . . . . .
C6 C 0.15017(15) 0.44368(14) 0.86692(14) 0.0133(3) Uani 1 1 d . . . . .
H6A H 0.0787 0.5010 0.8795 0.016 Uiso 1 1 calc R U . . .
H6B H 0.1982 0.4275 0.9228 0.016 Uiso 1 1 calc R U . . .
C8 C 0.32855(14) 0.41416(15) 0.72904(14) 0.0133(3) Uani 1 1 d . . . . .
H8A H 0.3768 0.3993 0.7843 0.016 Uiso 1 1 calc R U . . .
H8B H 0.3768 0.4511 0.6483 0.016 Uiso 1 1 calc R U . . .
C9 C 0.22300(14) 0.23319(14) 0.87542(13) 0.0120(3) Uani 1 1 d . . . . .
H9 H 0.1986 0.1569 0.8870 0.014 Uiso 1 1 calc R U . . .
C10 C 0.41480(14) 0.21164(15) 0.73227(14) 0.0139(3) Uani 1 1 d . . . . .
C11 C 0.50368(18) 0.00914(18) 0.7767(2) 0.0278(4) Uani 1 1 d . . . . .
H11A H 0.5355 0.0201 0.6950 0.042 Uiso 1 1 calc R U . . .
H11B H 0.4833 -0.0735 0.8250 0.042 Uiso 1 1 calc R U . . .
H11C H 0.5636 0.0222 0.8050 0.042 Uiso 1 1 calc R U . . .
C12 C 0.04176(15) 0.27070(15) 1.01715(14) 0.0151(3) Uani 1 1 d . . . . .
C13 C -0.0627(2) 0.1058(2) 1.15708(17) 0.0302(5) Uani 1 1 d . . . . .
H13A H -0.1456 0.1437 1.1612 0.045 Uiso 1 1 calc R U . . .
H13B H -0.0321 0.1121 1.2147 0.045 Uiso 1 1 calc R U . . .
H13C H -0.0581 0.0200 1.1742 0.045 Uiso 1 1 calc R U . . .
C14 C 0.28246(14) 0.37144(14) 0.53870(13) 0.0114(3) Uani 1 1 d . . . . .
C15 C 0.36249(14) 0.31397(15) 0.47200(14) 0.0126(3) Uani 1 1 d . . . . .
H15 H 0.3843 0.2285 0.5048 0.015 Uiso 1 1 calc R U . . .
C16 C 0.41038(14) 0.38573(16) 0.35455(14) 0.0138(3) Uani 1 1 d . . . . .
C17 C 0.37654(15) 0.51103(16) 0.31056(15) 0.0172(3) Uani 1 1 d . . . . .
H17 H 0.4074 0.5613 0.2310 0.021 Uiso 1 1 calc R U . . .
C18 C 0.29781(15) 0.56095(16) 0.38391(14) 0.0156(3) Uani 1 1 d . . . . .
H18 H 0.2766 0.6465 0.3541 0.019 Uiso 1 1 calc R U . . .
C19 C -0.06367(14) 0.44594(14) 0.80378(14) 0.0120(3) Uani 1 1 d . . . . .
C20 C -0.16796(14) 0.43339(15) 0.88858(14) 0.0142(3) Uani 1 1 d . . . . .
H20 H -0.1847 0.3558 0.9486 0.017 Uiso 1 1 calc R U . . .
C21 C -0.24905(14) 0.53808(16) 0.88424(14) 0.0145(3) Uani 1 1 d . . . . .
C22 C -0.22395(15) 0.64952(16) 0.79205(15) 0.0162(3) Uani 1 1 d . . . . .
H22 H -0.2781 0.7213 0.7864 0.019 Uiso 1 1 calc R U . . .
C23 C -0.11881(15) 0.65349(15) 0.70903(15) 0.0151(3) Uani 1 1 d . . . . .
H23 H -0.1021 0.7293 0.6456 0.018 Uiso 1 1 calc R U . . .
C24 C 0.53517(16) 0.21574(17) 0.32473(17) 0.0207(3) Uani 1 1 d . . . . .
H24A H 0.5949 0.1981 0.2621 0.031 Uiso 1 1 calc R U . . .
H24B H 0.4713 0.1656 0.3546 0.031 Uiso 1 1 calc R U . . .
H24C H 0.5723 0.1975 0.3885 0.031 Uiso 1 1 calc R U . . .
C25 C -0.43028(15) 0.62614(18) 0.97360(16) 0.0200(3) Uani 1 1 d . . . . .
H25A H -0.4592 0.6674 0.9012 0.030 Uiso 1 1 calc R U . . .
H25B H -0.3910 0.6817 0.9802 0.030 Uiso 1 1 calc R U . . .
H25C H -0.4974 0.6008 1.0411 0.030 Uiso 1 1 calc R U . . .
C26 C 0.03019(14) 0.34215(15) 0.62610(14) 0.0137(3) Uani 1 1 d . . . . .
H26A H -0.0486 0.3898 0.6322 0.021 Uiso 1 1 calc R U . . .
H26B H 0.0219 0.2555 0.6639 0.021 Uiso 1 1 calc R U . . .
H26C H 0.0701 0.3648 0.5432 0.021 Uiso 1 1 calc R U . . .
C27 C 0.25459(16) 0.61280(16) 0.72838(16) 0.0185(3) Uani 1 1 d . . . . .
H27A H 0.3017 0.6507 0.6484 0.028 Uiso 1 1 calc R U . . .
H27B H 0.3018 0.5946 0.7846 0.028 Uiso 1 1 calc R U . . .
H27C H 0.1829 0.6685 0.7408 0.028 Uiso 1 1 calc R U . . .
C28 C 0.13324(16) 0.81697(16) 0.44524(15) 0.0175(3) Uani 1 1 d . . . . .
C29 C 0.1450(2) 0.94034(17) 0.35813(17) 0.0270(4) Uani 1 1 d . . . . .
H29A H 0.1502 0.9448 0.2806 0.040 Uiso 1 1 calc R U . . .
H29B H 0.2172 0.9645 0.3574 0.040 Uiso 1 1 calc R U . . .
H29C H 0.0757 0.9951 0.3775 0.040 Uiso 1 1 calc R U . . .
Cl1 Cl 0.23027(4) 0.03621(3) 0.54526(3) 0.01545(8) Uani 1 1 d . . . . .
O11 O 0.28542(13) 0.08602(13) 0.42188(12) 0.0255(3) Uani 1 1 d . . . . .
O12 O 0.12264(15) 0.11391(16) 0.56432(15) 0.0399(4) Uani 1 1 d . . . . .
O13 O 0.30732(18) 0.03165(14) 0.61157(16) 0.0398(4) Uani 1 1 d . . . . .
O14 O 0.20403(14) -0.08379(12) 0.58165(12) 0.0252(3) Uani 1 1 d . . . . .
Cl2 Cl 0.26840(4) -0.14159(4) 1.08076(4) 0.02480(10) Uani 1 1 d D . . . .
O21 O 0.18312(15) -0.20216(16) 1.18508(14) 0.0349(4) Uani 1 1 d D . . A .
O22A O 0.3069(6) -0.0478(4) 1.0899(5) 0.0329(11) Uani 0.680(15) 1 d D U P A 1
O23A O 0.2100(6) -0.0831(5) 0.9833(4) 0.0628(18) Uani 0.680(15) 1 d D U P A 1
O24A O 0.3622(6) -0.2269(4) 1.0632(7) 0.078(3) Uani 0.680(15) 1 d D U P A 1
O22B O 0.2745(13) -0.0292(8) 1.0790(13) 0.049(3) Uani 0.320(15) 1 d D U P A 2
O23B O 0.2663(16) -0.1446(18) 0.9810(6) 0.090(5) Uani 0.320(15) 1 d D U P A 2
O24B O 0.3893(7) -0.2110(10) 1.1024(11) 0.058(3) Uani 0.320(15) 1 d D U P A 2

loop_
_atom_site_aniso_label
_atom_site_aniso_U_11
_atom_site_aniso_U_22
_atom_site_aniso_U_33
_atom_site_aniso_U_23
_atom_site_aniso_U_13
_atom_site_aniso_U_12
Cu 0.01074(9) 0.00958(9) 0.01001(9) -0.00298(7) -0.00129(6) -0.00216(6)
O1 0.0136(6) 0.0225(7) 0.0326(8) -0.0084(6) -0.0007(5) -0.0024(5)
O2 0.0161(6) 0.0140(6) 0.0278(7) -0.0107(5) -0.0016(5) 0.0009(4)
O3 0.0307(7) 0.0249(7) 0.0146(6) -0.0114(5) -0.0018(5) -0.0011(5)
O4 0.0279(7) 0.0204(6) 0.0107(5) -0.0028(5) 0.0008(5) -0.0098(5)
O5 0.0205(6) 0.0158(6) 0.0142(5) -0.0054(5) -0.0099(5) 0.0017(4)
O6 0.0145(5) 0.0226(6) 0.0149(5) -0.0098(5) 0.0013(4) -0.0016(5)
O7 0.0145(5) 0.0218(6) 0.0163(6) -0.0093(5) 0.0024(4) -0.0016(5)
N1 0.0121(6) 0.0126(6) 0.0112(6) -0.0035(5) -0.0016(5) -0.0030(5)
N2 0.0117(6) 0.0122(6) 0.0111(6) -0.0035(5) -0.0028(5) -0.0015(5)
N3 0.0091(5) 0.0123(6) 0.0085(5) -0.0047(5) -0.0017(4) -0.0021(4)
N4 0.0151(6) 0.0157(6) 0.0161(6) -0.0064(5) -0.0031(5) -0.0026(5)
N7 0.0154(6) 0.0096(6) 0.0138(6) -0.0047(5) -0.0038(5) -0.0031(5)
C1 0.0111(6) 0.0120(7) 0.0104(6) -0.0041(5) -0.0024(5) -0.0025(5)
C2 0.0107(6) 0.0120(7) 0.0097(6) -0.0044(5) -0.0017(5) -0.0019(5)
C4 0.0124(6) 0.0110(6) 0.0083(6) -0.0031(5) -0.0014(5) -0.0027(5)
C5 0.0142(7) 0.0129(7) 0.0084(6) -0.0041(5) -0.0030(5) -0.0016(5)
C6 0.0163(7) 0.0125(7) 0.0128(7) -0.0064(6) -0.0048(5) -0.0008(5)
C8 0.0130(7) 0.0135(7) 0.0154(7) -0.0065(6) -0.0042(5) -0.0029(5)
C9 0.0131(6) 0.0128(7) 0.0102(6) -0.0041(5) -0.0046(5) -0.0004(5)
C10 0.0142(7) 0.0153(7) 0.0132(7) -0.0066(6) -0.0046(5) -0.0003(5)
C11 0.0231(9) 0.0195(9) 0.0378(11) -0.0156(8) -0.0029(8) 0.0044(7)
C12 0.0156(7) 0.0160(7) 0.0109(7) -0.0044(6) -0.0035(5) 0.0008(6)
C13 0.0338(11) 0.0360(11) 0.0117(8) -0.0002(8) 0.0009(7) -0.0163(9)
C14 0.0111(6) 0.0132(7) 0.0099(6) -0.0037(5) -0.0026(5) -0.0034(5)
C15 0.0120(6) 0.0144(7) 0.0128(7) -0.0066(6) -0.0024(5) -0.0028(5)
C16 0.0109(6) 0.0199(8) 0.0122(7) -0.0076(6) -0.0020(5) -0.0033(5)
C17 0.0153(7) 0.0199(8) 0.0119(7) -0.0039(6) 0.0000(6) -0.0044(6)
C18 0.0146(7) 0.0155(7) 0.0121(7) -0.0021(6) -0.0013(6) -0.0037(6)
C19 0.0126(6) 0.0141(7) 0.0095(6) -0.0047(5) -0.0023(5) -0.0025(5)
C20 0.0132(7) 0.0161(7) 0.0120(7) -0.0059(6) 0.0001(5) -0.0032(5)
C21 0.0118(7) 0.0214(8) 0.0122(7) -0.0091(6) -0.0013(5) -0.0028(6)
C22 0.0143(7) 0.0172(8) 0.0164(7) -0.0081(6) -0.0029(6) 0.0004(6)
C23 0.0146(7) 0.0141(7) 0.0140(7) -0.0045(6) -0.0029(6) -0.0005(5)
C24 0.0183(8) 0.0208(8) 0.0242(9) -0.0135(7) 0.0010(7) -0.0036(6)
C25 0.0145(7) 0.0266(9) 0.0207(8) -0.0156(7) -0.0009(6) 0.0020(6)
C26 0.0136(7) 0.0169(7) 0.0125(7) -0.0062(6) -0.0035(5) -0.0042(5)
C27 0.0220(8) 0.0141(7) 0.0230(8) -0.0079(6) -0.0059(7) -0.0066(6)
C28 0.0205(8) 0.0168(8) 0.0162(7) -0.0065(6) -0.0047(6) -0.0040(6)
C29 0.0470(12) 0.0145(8) 0.0180(8) -0.0008(7) -0.0100(8) -0.0103(8)
Cl1 0.01829(18) 0.01147(16) 0.01522(17) -0.00522(13) -0.00311(13) -0.00117(13)
O11 0.0296(7) 0.0264(7) 0.0176(6) -0.0094(5) 0.0071(5) -0.0139(6)
O12 0.0320(8) 0.0311(8) 0.0357(9) -0.0117(7) 0.0040(7) 0.0111(7)
O13 0.0644(12) 0.0210(7) 0.0439(10) -0.0027(7) -0.0383(9) -0.0105(7)
O14 0.0392(8) 0.0156(6) 0.0217(7) -0.0041(5) -0.0075(6) -0.0112(6)
Cl2 0.0308(2) 0.0203(2) 0.0205(2) -0.00674(16) 0.00213(17) -0.01192(17)
O21 0.0377(9) 0.0368(9) 0.0226(7) -0.0033(6) 0.0012(6) -0.0204(7)
O22A 0.053(3) 0.0165(16) 0.0320(15) 0.0043(14) -0.0265(17) -0.0156(15)
O23A 0.104(4) 0.059(3) 0.0338(17) 0.0104(17) -0.041(2) -0.050(3)
O24A 0.062(3) 0.0282(16) 0.101(5) -0.030(2) 0.043(3) -0.0038(18)
O22B 0.068(7) 0.013(3) 0.037(5) 0.001(3) 0.004(5) -0.004(4)
O23B 0.150(11) 0.118(11) 0.019(3) 0.004(5) -0.017(5) -0.108(9)
O24B 0.037(4) 0.039(5) 0.077(6) -0.024(4) -0.002(4) 0.013(3)

loop_
_atom_type_symbol
_atom_type_description
_atom_type_scat_dispersion_real
_atom_type_scat_dispersion_imag
_atom_type_scat_source
C C 0.0033 0.0016 'International Tables Vol C Tables 4.2.6.8 and 6.1.1.4'
H H 0.0000 0.0000 'International Tables Vol C Tables 4.2.6.8 and 6.1.1.4'
Cl Cl 0.1484 0.1585 'International Tables Vol C Tables 4.2.6.8 and 6.1.1.4'
Cu Cu 0.3201 1.2651 'International Tables Vol C Tables 4.2.6.8 and 6.1.1.4'
N N 0.0061 0.0033 'International Tables Vol C Tables 4.2.6.8 and 6.1.1.4'
O O 0.0106 0.0060 'International Tables Vol C Tables 4.2.6.8 and 6.1.1.4'

loop_
_geom_angle_atom_site_label_1
_geom_angle_atom_site_label_2
_geom_angle_atom_site_label_3
_geom_angle
N4 Cu N2 98.12(6)
N4 Cu N1 94.90(6)
N2 Cu N1 157.53(6)
N4 Cu N3 168.38(6)
N2 Cu N3 81.96(6)
N1 Cu N3 81.63(6)
N4 Cu N7 105.34(6)
N2 Cu N7 94.89(7)
N1 Cu N7 99.23(7)
N3 Cu N7 86.19(5)
C10 O2 C11 116.07(15)
C12 O4 C13 117.03(15)
C9 O5 H5 109.5
C16 O6 C24 117.95(14)
C21 O7 C25 117.80(14)
C18 N1 C14 118.44(14)
C18 N1 Cu 128.15(12)
C14 N1 Cu 113.10(10)
C23 N2 C19 118.54(14)
C23 N2 Cu 128.35(11)
C19 N2 Cu 113.03(11)
C26 N3 C4 108.05(12)
C26 N3 C2 108.60(12)
C4 N3 C2 117.79(12)
C26 N3 Cu 110.47(10)
C4 N3 Cu 106.26(9)
C2 N3 Cu 105.56(9)
C28 N4 Cu 172.25(15)
C8 N7 C27 109.43(13)
C8 N7 C6 108.90(13)
C27 N7 C6 108.22(13)
C8 N7 Cu 108.98(10)
C27 N7 Cu 107.97(11)
C6 N7 Cu 113.28(11)
C10 C1 C8 106.91(13)
C10 C1 C9 110.18(13)
C8 C1 C9 110.37(13)
C10 C1 C2 107.59(13)
C8 C1 C2 115.18(13)
C9 C1 C2 106.55(13)
N3 C2 C14 105.53(12)
N3 C2 C1 112.69(12)
C14 C2 C1 111.87(13)
N3 C2 H2 108.9
C14 C2 H2 108.9
C1 C2 H2 108.9
N3 C4 C19 106.52(12)
N3 C4 C5 113.18(13)
C19 C4 C5 110.07(13)
N3 C4 H4 109.0
C19 C4 H4 109.0
C5 C4 H4 109.0
C12 C5 C6 108.36(13)
C12 C5 C9 108.01(13)
C6 C5 C9 109.95(13)
C12 C5 C4 108.23(13)
C6 C5 C4 113.75(13)
C9 C5 C4 108.38(13)
N7 C6 C5 110.63(13)
N7 C6 H6A 109.5
C5 C6 H6A 109.5
N7 C6 H6B 109.5
C5 C6 H6B 109.5
H6A C6 H6B 108.1
N7 C8 C1 111.18(13)
N7 C8 H8A 109.4
C1 C8 H8A 109.4
N7 C8 H8B 109.4
C1 C8 H8B 109.4
H8A C8 H8B 108.0
O5 C9 C1 110.69(13)
O5 C9 C5 109.02(13)
C1 C9 C5 107.11(13)
O5 C9 H9 110.0
C1 C9 H9 110.0
C5 C9 H9 110.0
O1 C10 O2 125.27(16)
O1 C10 C1 124.04(16)
O2 C10 C1 110.67(14)
O2 C11 H11A 109.5
O2 C11 H11B 109.5
H11A C11 H11B 109.5
O2 C11 H11C 109.5
H11A C11 H11C 109.5
H11B C11 H11C 109.5
O3 C12 O4 125.10(16)
O3 C12 C5 124.67(16)
O4 C12 C5 110.23(14)
O4 C13 H13A 109.5
O4 C13 H13B 109.5
H13A C13 H13B 109.5
O4 C13 H13C 109.5
H13A C13 H13C 109.5
H13B C13 H13C 109.5
N1 C14 C15 123.16(14)
N1 C14 C2 114.92(13)
C15 C14 C2 121.92(14)
C14 C15 C16 117.95(15)
C14 C15 H15 121.0
C16 C15 H15 121.0
O6 C16 C17 116.45(15)
O6 C16 C15 124.55(16)
C17 C16 C15 118.99(15)
C18 C17 C16 119.18(15)
C18 C17 H17 120.4
C16 C17 H17 120.4
N1 C18 C17 122.27(16)
N1 C18 H18 118.9
C17 C18 H18 118.9
N2 C19 C20 122.42(15)
N2 C19 C4 115.48(13)
C20 C19 C4 121.99(14)
C19 C20 C21 118.45(15)
C19 C20 H20 120.8
C21 C20 H20 120.8
O7 C21 C22 125.18(16)
O7 C21 C20 115.64(15)
C22 C21 C20 119.17(15)
C23 C22 C21 118.58(16)
C23 C22 H22 120.7
C21 C22 H22 120.7
N2 C23 C22 122.77(15)
N2 C23 H23 118.6
C22 C23 H23 118.6
O6 C24 H24A 109.5
O6 C24 H24B 109.5
H24A C24 H24B 109.5
O6 C24 H24C 109.5
H24A C24 H24C 109.5
H24B C24 H24C 109.5
O7 C25 H25A 109.5
O7 C25 H25B 109.5
H25A C25 H25B 109.5
O7 C25 H25C 109.5
H25A C25 H25C 109.5
H25B C25 H25C 109.5
N3 C26 H26A 109.5
N3 C26 H26B 109.5
H26A C26 H26B 109.5
N3 C26 H26C 109.5
H26A C26 H26C 109.5
H26B C26 H26C 109.5
N7 C27 H27A 109.5
N7 C27 H27B 109.5
H27A C27 H27B 109.5
N7 C27 H27C 109.5
H27A C27 H27C 109.5
H27B C27 H27C 109.5
N4 C28 C29 178.67(19)
C28 C29 H29A 109.5
C28 C29 H29B 109.5
H29A C29 H29B 109.5
C28 C29 H29C 109.5
H29A C29 H29C 109.5
H29B C29 H29C 109.5
O13 Cl1 O12 109.07(12)
O13 Cl1 O14 109.76(9)
O12 Cl1 O14 109.79(11)
O13 Cl1 O11 110.09(11)
O12 Cl1 O11 108.14(10)
O14 Cl1 O11 109.97(9)
O23B Cl2 O22B 118.7(6)
O24A Cl2 O22A 111.7(4)
O23B Cl2 O21 117.8(4)
O24A Cl2 O21 108.5(2)
O22B Cl2 O21 107.6(5)
O22A Cl2 O21 110.8(3)
O24A Cl2 O23A 110.9(4)
O22A Cl2 O23A 106.9(2)
O21 Cl2 O23A 108.0(3)
O23B Cl2 O24B 103.1(7)
O22B Cl2 O24B 101.5(5)
O21 Cl2 O24B 105.8(4)

loop_
_geom_bond_atom_site_label_1
_geom_bond_atom_site_label_2
_geom_bond_distance
Cu N4 1.9663(17)
Cu N2 1.9858(16)
Cu N1 1.9956(15)
Cu N3 2.0139(16)
Cu N7 2.2355(17)
O1 C10 1.203(2)
O2 C10 1.325(2)
O2 C11 1.448(2)
O3 C12 1.204(2)
O4 C12 1.329(2)
O4 C13 1.444(2)
O5 C9 1.416(2)
O5 H5 0.8400
O6 C16 1.338(2)
O6 C24 1.444(2)
O7 C21 1.337(2)
O7 C25 1.445(2)
N1 C18 1.347(2)
N1 C14 1.348(2)
N2 C23 1.346(2)
N2 C19 1.356(2)
N3 C26 1.490(2)
N3 C4 1.494(2)
N3 C2 1.497(2)
N4 C28 1.139(2)
N7 C8 1.477(2)
N7 C27 1.479(2)
N7 C6 1.479(2)
C1 C10 1.534(2)
C1 C8 1.535(2)
C1 C9 1.537(2)
C1 C2 1.552(2)
C2 C14 1.517(2)
C2 H2 1.0000
C4 C19 1.518(2)
C4 C5 1.547(2)
C4 H4 1.0000
C5 C12 1.531(2)
C5 C6 1.533(2)
C5 C9 1.538(2)
C6 H6A 0.9900
C6 H6B 0.9900
C8 H8A 0.9900
C8 H8B 0.9900
C9 H9 1.0000
C11 H11A 0.9800
C11 H11B 0.9800
C11 H11C 0.9800
C13 H13A 0.9800
C13 H13B 0.9800
C13 H13C 0.9800
C14 C15 1.382(2)
C15 C16 1.401(2)
C15 H15 0.9500
C16 C17 1.394(3)
C17 C18 1.378(2)
C17 H17 0.9500
C18 H18 0.9500
C19 C20 1.378(2)
C20 C21 1.406(2)
C20 H20 0.9500
C21 C22 1.393(2)
C22 C23 1.380(2)
C22 H22 0.9500
C23 H23 0.9500
C24 H24A 0.9800
C24 H24B 0.9800
C24 H24C 0.9800
C25 H25A 0.9800
C25 H25B 0.9800
C25 H25C 0.9800
C26 H26A 0.9800
C26 H26B 0.9800
C26 H26C 0.9800
C27 H27A 0.9800
C27 H27B 0.9800
C27 H27C 0.9800
C28 C29 1.450(3)
C29 H29A 0.9800
C29 H29B 0.9800
C29 H29C 0.9800
Cl1 O13 1.4301(17)
Cl1 O12 1.4313(16)
Cl1 O14 1.4374(15)
Cl1 O11 1.4414(15)
Cl2 O23B 1.342(7)
Cl2 O24A 1.380(4)
Cl2 O22B 1.415(8)
Cl2 O22A 1.429(4)
Cl2 O21 1.4374(16)
Cl2 O23A 1.452(4)
Cl2 O24B 1.521(7)

loop_
_geom_torsion_atom_site_label_1
_geom_torsion_atom_site_label_2
_geom_torsion_atom_site_label_3
_geom_torsion_atom_site_label_4
_geom_torsion
C26 N3 C2 C14 72.77(15)
C4 N3 C2 C14 -164.08(13)
Cu N3 C2 C14 -45.70(13)
C26 N3 C2 C1 -164.87(12)
C4 N3 C2 C1 -41.72(18)
Cu N3 C2 C1 76.66(13)
C10 C1 C2 N3 173.34(12)
C8 C1 C2 N3 -67.57(17)
C9 C1 C2 N3 55.19(16)
C10 C1 C2 C14 -67.94(16)
C8 C1 C2 C14 51.16(17)
C9 C1 C2 C14 173.92(12)
C26 N3 C4 C19 -76.29(15)
C2 N3 C4 C19 160.29(13)
Cu N3 C4 C19 42.29(13)
C26 N3 C4 C5 162.63(13)
C2 N3 C4 C5 39.20(18)
Cu N3 C4 C5 -78.80(13)
N3 C4 C5 C12 -167.67(13)
C19 C4 C5 C12 73.27(15)
N3 C4 C5 C6 71.85(16)
C19 C4 C5 C6 -47.21(17)
N3 C4 C5 C9 -50.77(16)
C19 C4 C5 C9 -169.83(12)
C8 N7 C6 C5 -60.90(17)
C27 N7 C6 C5 -179.77(13)
Cu N7 C6 C5 60.54(14)
C12 C5 C6 N7 179.23(13)
C9 C5 C6 N7 61.38(17)
C4 C5 C6 N7 -60.36(17)
C27 N7 C8 C1 178.10(13)
C6 N7 C8 C1 59.98(17)
Cu N7 C8 C1 -64.04(14)
C10 C1 C8 N7 -179.37(13)
C9 C1 C8 N7 -59.53(17)
C2 C1 C8 N7 61.16(17)
C10 C1 C9 O5 56.12(17)
C8 C1 C9 O5 -61.72(17)
C2 C1 C9 O5 172.55(12)
C10 C1 C9 C5 174.85(13)
C8 C1 C9 C5 57.01(16)
C2 C1 C9 C5 -68.72(15)
C12 C5 C9 O5 -56.22(17)
C6 C5 C9 O5 61.84(16)
C4 C5 C9 O5 -173.26(12)
C12 C5 C9 C1 -176.03(13)
C6 C5 C9 C1 -57.96(16)
C4 C5 C9 C1 66.93(16)
C11 O2 C10 O1 3.2(3)
C11 O2 C10 C1 -178.35(15)
C8 C1 C10 O1 -21.9(2)
C9 C1 C10 O1 -141.88(18)
C2 C1 C10 O1 102.34(19)
C8 C1 C10 O2 159.60(14)
C9 C1 C10 O2 39.64(18)
C2 C1 C10 O2 -76.15(16)
C13 O4 C12 O3 0.9(3)
C13 O4 C12 C5 -178.61(16)
C6 C5 C12 O3 0.6(2)
C9 C5 C12 O3 119.70(19)
C4 C5 C12 O3 -123.16(18)
C6 C5 C12 O4 -179.83(14)
C9 C5 C12 O4 -60.75(18)
C4 C5 C12 O4 56.39(17)
C18 N1 C14 C15 -0.1(2)
Cu N1 C14 C15 173.94(12)
C18 N1 C14 C2 179.56(14)
Cu N1 C14 C2 -6.39(17)
N3 C2 C14 N1 35.17(18)
C1 C2 C14 N1 -87.72(17)
N3 C2 C14 C15 -145.16(15)
C1 C2 C14 C15 91.95(18)
N1 C14 C15 C16 -0.9(2)
C2 C14 C15 C16 179.50(14)
C24 O6 C16 C17 172.37(15)
C24 O6 C16 C15 -8.5(2)
C14 C15 C16 O6 -178.52(15)
C14 C15 C16 C17 0.6(2)
O6 C16 C17 C18 179.74(15)
C15 C16 C17 C18 0.5(3)
C14 N1 C18 C17 1.4(3)
Cu N1 C18 C17 -171.69(13)
C16 C17 C18 N1 -1.6(3)
C23 N2 C19 C20 0.8(2)
Cu N2 C19 C20 177.79(13)
C23 N2 C19 C4 -175.62(14)
Cu N2 C19 C4 1.41(17)
N3 C4 C19 N2 -29.62(18)
C5 C4 C19 N2 93.44(16)
N3 C4 C19 C20 153.98(15)
C5 C4 C19 C20 -82.96(19)
N2 C19 C20 C21 -2.7(3)
C4 C19 C20 C21 173.46(15)
C25 O7 C21 C22 -3.3(3)
C25 O7 C21 C20 177.32(15)
C19 C20 C21 O7 -177.74(15)
C19 C20 C21 C22 2.8(2)
O7 C21 C22 C23 179.47(17)
C20 C21 C22 C23 -1.2(3)
C19 N2 C23 C22 1.1(3)
Cu N2 C23 C22 -175.47(13)
C21 C22 C23 N2 -0.8(3)
